data_7018946
loop_
_publ_author_name
'Voloshin, Y. Z.'
'Belov, A. S.'
'Vologzhanina, A. V.'
'Aleksandrov, G. G.'
'Dolganov, A. V.'
'Novikov, V. V.'
'Varzatskii, O. A.'
'Bubnov, Y. N.'

_publ_section_title
;
 Synthesis, structure, properties and immobilization on a gold surface of
 the monoribbed-functionalized tris-dioximate cobalt(ii) clathrochelates
 and an electrocatalytic hydrogen production from H+ ions
;
_journal_issue 20
_journal_name_full 'Dalton Transactions'
_journal_page_first 6078
_journal_paper_doi 10.1039/c2dt12513g
_journal_volume 41
_journal_year 2012
_chemical_formula_moiety 'C30 H20 B2 Cl2 Co F2 N6 O6, C7 H16 '
_chemical_formula_sum 'C37 H36 B2 Cl2 Co F2 N6 O6'
_chemical_formula_weight 850.17
_chemical_name_systematic
;
?
;
_space_group_IT_number 14
_symmetry_cell_setting monoclinic
_symmetry_space_group_name_Hall '-P 2yn'
_symmetry_space_group_name_H-M 'P 1 21/n 1'
_atom_sites_solution_hydrogens geom
_atom_sites_solution_primary direct
_atom_sites_solution_secondary difmap
_audit_creation_method SHELXL-97
_cell_angle_alpha 90.00
_cell_angle_beta 94.896(2)
_cell_angle_gamma 90.00
_cell_formula_units_Z 4
_cell_length_a 13.5294(11)
_cell_length_b 17.7456(15)
_cell_length_c 16.3800(13)
_cell_measurement_reflns_used 489
_cell_measurement_temperature 100(2)
_cell_measurement_theta_max 25.64
_cell_measurement_theta_min 2.31
_cell_volume 3918.3(6)
_computing_cell_refinement 'APEX2 (Bruker, 2005)'
_computing_data_collection 'APEX2 (Bruker, 2005)'
_computing_data_reduction 'APEX2 (Bruker, 2005)'
_computing_molecular_graphics 'SHELXTL ver. 5.1 (Sheldrick, 2008)'
_computing_publication_material 'SHELXTL ver. 5.1 (Sheldrick, 2008)'
_computing_structure_refinement 'SHELXTL ver. 5.1 (Sheldrick, 2008)'
_computing_structure_solution 'SHELXTL ver. 5.1 (Sheldrick, 2008)'
_diffrn_ambient_temperature 100(2)
_diffrn_measured_fraction_theta_full 0.996
_diffrn_measured_fraction_theta_max 0.996
_diffrn_measurement_device_type 'Bruker Apex II CCD area detector'
_diffrn_measurement_method '\w scans'
_diffrn_radiation_monochromator graphite
_diffrn_radiation_source 'fine-focus sealed tube'
_diffrn_radiation_type MoK\a
_diffrn_radiation_wavelength 0.71073
_diffrn_reflns_av_R_equivalents 0.0921
_diffrn_reflns_av_sigmaI/netI 0.1162
_diffrn_reflns_limit_h_max 17
_diffrn_reflns_limit_h_min -17
_diffrn_reflns_limit_k_max 23
_diffrn_reflns_limit_k_min -23
_diffrn_reflns_limit_l_max 21
_diffrn_reflns_limit_l_min -21
_diffrn_reflns_number 41408
_diffrn_reflns_theta_full 27.50
_diffrn_reflns_theta_max 27.50
_diffrn_reflns_theta_min 2.34
_exptl_absorpt_coefficient_mu 0.637
_exptl_absorpt_correction_type none
_exptl_crystal_colour brown
_exptl_crystal_density_diffrn 1.441
_exptl_crystal_density_method 'not measured'
_exptl_crystal_description prism
_exptl_crystal_F_000 1748
_exptl_crystal_size_max 0.190
_exptl_crystal_size_mid 0.130
_exptl_crystal_size_min 0.120
_refine_diff_density_max 0.654
_refine_diff_density_min -0.575
_refine_diff_density_rms 0.078
_refine_ls_extinction_method none
_refine_ls_goodness_of_fit_ref 1.004
_refine_ls_hydrogen_treatment constr
_refine_ls_matrix_type full
_refine_ls_number_parameters 506
_refine_ls_number_reflns 8964
_refine_ls_number_restraints 6
_refine_ls_restrained_S_all 1.006
_refine_ls_R_factor_all 0.1187
_refine_ls_R_factor_gt 0.0485
_refine_ls_shift/su_max 0.000
_refine_ls_shift/su_mean 0.000
_refine_ls_structure_factor_coef Fsqd
_refine_ls_weighting_details 'calc w=1/[\s^2^(Fo^2^)+(0.0110P)^2^+0.0000P] where P=(Fo^2^+2Fc^2^)/3'
_refine_ls_weighting_scheme calc
_refine_ls_wR_factor_gt 0.0703
_refine_ls_wR_factor_ref 0.0782
_reflns_number_gt 4658
_reflns_number_total 8964
_reflns_threshold_expression I>2\s(I)
_cod_data_source_file c2dt12513g.txt
_cod_data_source_block ab107
_cod_depositor_comments
;
The following automatic conversions were performed:

'_symmetry_cell_setting' value 'Monoclinic' changed to 'monoclinic'
according to /home/saulius/struct/CIF-dictionaries/cif_core.dic
dictionary named 'cif_core.dic' version 2.4.1 from 2010-06-29.

Automatic conversion script
Id: cif_fix_values 1715 2011-07-08 13:25:40Z adriana 
;
_cod_original_sg_symbol_H-M 'P 21/n'
_cod_database_code 7018946

loop_
_symmetry_equiv_pos_as_xyz
'x, y, z'
'-x+1/2, y+1/2, -z+1/2'
'-x, -y, -z'
'x-1/2, -y-1/2, z-1/2'

loop_
_atom_site_label
_atom_site_type_symbol
_atom_site_fract_x
_atom_site_fract_y
_atom_site_fract_z
_atom_site_U_iso_or_equiv
_atom_site_adp_type
_atom_site_occupancy
_atom_site_symmetry_multiplicity
_atom_site_calc_flag
_atom_site_refinement_flags
_atom_site_disorder_assembly
_atom_site_disorder_group
Co1 Co 0.27274(3) 0.12668(2) 0.00506(3) 0.01424(11) Uani 1 1 d . . .
Cl1 Cl 0.59688(7) 0.09436(5) -0.05760(6) 0.0336(3) Uani 1 1 d . . .
Cl2 Cl 0.58022(7) 0.07658(6) 0.13859(6) 0.0349(3) Uani 1 1 d . . .
F1 F 0.30448(13) 0.14099(10) -0.25851(10) 0.0215(5) Uani 1 1 d . . .
F2 F 0.26698(13) 0.11147(10) 0.27152(10) 0.0244(5) Uani 1 1 d . . .
O1 O 0.40152(15) 0.11533(12) -0.14011(12) 0.0209(6) Uani 1 1 d . . .
O2 O 0.38351(16) 0.11569(12) 0.17759(12) 0.0222(6) Uani 1 1 d . . .
O3 O 0.22696(15) 0.07488(12) -0.16171(12) 0.0173(5) Uani 1 1 d . . .
O4 O 0.22577(16) 0.04904(12) 0.15026(12) 0.0194(6) Uani 1 1 d . . .
O5 O 0.26734(15) 0.20946(11) -0.14617(12) 0.0165(5) Uani 1 1 d . . .
O6 O 0.22612(16) 0.18683(12) 0.16122(12) 0.0199(6) Uani 1 1 d . . .
N1 N 0.4030(2) 0.10972(14) -0.05732(15) 0.0197(7) Uani 1 1 d . . .
N2 N 0.3958(2) 0.11832(15) 0.09598(15) 0.0187(6) Uani 1 1 d . . .
N3 N 0.21670(19) 0.06272(15) -0.08002(15) 0.0152(6) Uani 1 1 d . . .
N4 N 0.22342(19) 0.04747(14) 0.06679(16) 0.0160(7) Uani 1 1 d . . .
N5 N 0.25597(18) 0.21176(14) -0.06413(15) 0.0134(6) Uani 1 1 d . . .
N6 N 0.22606(19) 0.19855(15) 0.07874(15) 0.0167(7) Uani 1 1 d . . .
C1 C 0.4863(2) 0.10139(18) -0.0158(2) 0.0191(8) Uani 1 1 d . . .
C2 C 0.4816(2) 0.10098(18) 0.0734(2) 0.0200(8) Uani 1 1 d . . .
C3 C 0.1762(2) -0.00103(17) -0.05996(19) 0.0135(7) Uani 1 1 d . . .
C4 C 0.1771(2) -0.00955(18) 0.02885(19) 0.0146(8) Uani 1 1 d . . .
C5 C 0.2177(2) 0.27321(17) -0.03542(18) 0.0124(7) Uani 1 1 d . . .
C6 C 0.2054(2) 0.26632(17) 0.05138(19) 0.0131(7) Uani 1 1 d . . .
C7 C 0.1355(2) -0.05772(18) -0.12017(19) 0.0158(8) Uani 1 1 d . . .
C8 C 0.0584(2) -0.03750(19) -0.17896(19) 0.0204(8) Uani 1 1 d . . .
H8A H 0.0344 0.0128 -0.1815 0.024 Uiso 1 1 calc R . .
C9 C 0.0175(3) -0.0908(2) -0.2331(2) 0.0259(9) Uani 1 1 d . . .
H9A H -0.0364 -0.0777 -0.2714 0.031 Uiso 1 1 calc R . .
C10 C 0.0547(3) -0.1634(2) -0.2316(2) 0.0272(9) Uani 1 1 d . . .
H10A H 0.0276 -0.1997 -0.2699 0.033 Uiso 1 1 calc R . .
C11 C 0.1314(3) -0.18327(19) -0.1742(2) 0.0266(9) Uani 1 1 d . . .
H11A H 0.1570 -0.2331 -0.1735 0.032 Uiso 1 1 calc R . .
C12 C 0.1711(2) -0.13087(18) -0.11784(18) 0.0188(8) Uani 1 1 d . . .
H12A H 0.2226 -0.1451 -0.0777 0.023 Uiso 1 1 calc R . .
C13 C 0.1326(2) -0.07344(17) 0.06999(19) 0.0153(8) Uani 1 1 d . . .
C14 C 0.0430(2) -0.10360(18) 0.0383(2) 0.0200(8) Uani 1 1 d . . .
H14A H 0.0088 -0.0823 -0.0093 0.024 Uiso 1 1 calc R . .
C15 C 0.0032(2) -0.16532(19) 0.0765(2) 0.0254(9) Uani 1 1 d . . .
H15A H -0.0588 -0.1855 0.0552 0.031 Uiso 1 1 calc R . .
C16 C 0.0526(3) -0.1977(2) 0.1450(2) 0.0296(10) Uani 1 1 d . . .
H16A H 0.0255 -0.2404 0.1699 0.036 Uiso 1 1 calc R . .
C17 C 0.1414(3) -0.16768(19) 0.1771(2) 0.0268(9) Uani 1 1 d . . .
H17A H 0.1751 -0.1892 0.2248 0.032 Uiso 1 1 calc R . .
C18 C 0.1816(2) -0.10620(17) 0.13987(19) 0.0176(8) Uani 1 1 d . . .
H18A H 0.2431 -0.0860 0.1620 0.021 Uiso 1 1 calc R . .
C19 C 0.1881(2) 0.34079(17) -0.08297(18) 0.0132(7) Uani 1 1 d . . .
C20 C 0.2512(2) 0.37580(19) -0.13441(17) 0.0189(8) Uani 1 1 d . . .
H20A H 0.3134 0.3535 -0.1425 0.023 Uiso 1 1 calc R . .
C21 C 0.2244(3) 0.44232(19) -0.17355(19) 0.0229(9) Uani 1 1 d . . .
H21A H 0.2681 0.4657 -0.2083 0.027 Uiso 1 1 calc R . .
C22 C 0.1339(3) 0.47489(19) -0.1622(2) 0.0276(9) Uani 1 1 d . . .
H22A H 0.1157 0.5212 -0.1885 0.033 Uiso 1 1 calc R . .
C23 C 0.0691(3) 0.43981(19) -0.1123(2) 0.0272(9) Uani 1 1 d . . .
H23A H 0.0062 0.4615 -0.1054 0.033 Uiso 1 1 calc R . .
C24 C 0.0967(2) 0.37385(19) -0.07322(18) 0.0186(8) Uani 1 1 d . . .
H24A H 0.0526 0.3503 -0.0389 0.022 Uiso 1 1 calc R . .
C25 C 0.1759(2) 0.32862(18) 0.10447(19) 0.0142(8) Uani 1 1 d . . .
C26 C 0.2222(2) 0.39879(18) 0.10249(19) 0.0194(8) Uani 1 1 d . . .
H26A H 0.2732 0.4070 0.0670 0.023 Uiso 1 1 calc R . .
C27 C 0.1939(3) 0.45600(19) 0.1520(2) 0.0241(9) Uani 1 1 d . . .
H27A H 0.2252 0.5038 0.1504 0.029 Uiso 1 1 calc R . .
C28 C 0.1201(3) 0.4444(2) 0.2042(2) 0.0243(9) Uani 1 1 d . . .
H28A H 0.1016 0.4841 0.2386 0.029 Uiso 1 1 calc R . .
C29 C 0.0733(2) 0.3758(2) 0.20657(19) 0.0266(9) Uani 1 1 d . . .
H29A H 0.0224 0.3684 0.2423 0.032 Uiso 1 1 calc R . .
C30 C 0.1005(2) 0.31694(19) 0.15678(19) 0.0202(8) Uani 1 1 d . . .
H30A H 0.0682 0.2695 0.1582 0.024 Uiso 1 1 calc R . .
B1 B 0.2990(3) 0.1351(2) -0.1757(2) 0.0197(9) Uani 1 1 d . . .
B2 B 0.2755(3) 0.1166(2) 0.1897(2) 0.0194(9) Uani 1 1 d . . .
C3S C 0.1503(3) 0.1313(3) 0.5507(3) 0.0865(18) Uani 1 1 d D . .
H3SA H 0.2001 0.1183 0.5964 0.104 Uiso 1 1 calc R A 1
H3SB H 0.1338 0.0837 0.5212 0.104 Uiso 1 1 calc R A 1
C4S C 0.2004(4) 0.1767(3) 0.4962(4) 0.0811(18) Uani 1 1 d . . .
H4SA H 0.2034 0.2261 0.5259 0.097 Uiso 1 1 calc R . .
C5S C 0.3112(3) 0.1560(3) 0.4995(3) 0.0883(19) Uani 1 1 d . . .
H5SA H 0.3405 0.1591 0.5562 0.132 Uiso 1 1 calc R B .
H5SB H 0.3454 0.1911 0.4652 0.132 Uiso 1 1 calc R . .
H5SC H 0.3182 0.1045 0.4791 0.132 Uiso 1 1 calc R . .
C6S C -0.0246(3) 0.1836(3) 0.5291(3) 0.104(2) Uani 1 1 d D . .
H6SA H -0.0798 0.1983 0.5587 0.156 Uiso 1 1 d R B .
H6SB H -0.0014 0.2264 0.5004 0.156 Uiso 1 1 d R . .
H6SC H -0.0451 0.1447 0.4906 0.156 Uiso 1 1 d R . .
C7S C 0.1581(4) 0.1995(3) 0.4158(3) 0.103(2) Uani 1 1 d . . .
H7SA H 0.0898 0.2167 0.4194 0.155 Uiso 1 1 calc R B .
H7SB H 0.1583 0.1566 0.3782 0.155 Uiso 1 1 calc R . .
H7SC H 0.1976 0.2407 0.3954 0.155 Uiso 1 1 calc R . .
C1SA C 0.0789(6) 0.2145(4) 0.6539(5) 0.0370(14) Uiso 0.45 1 d PD B 1
H1SA H 0.0170 0.2300 0.6760 0.055 Uiso 0.45 1 calc PR B 1
H1SB H 0.1092 0.2581 0.6289 0.055 Uiso 0.45 1 calc PR B 1
H1SC H 0.1248 0.1946 0.6982 0.055 Uiso 0.45 1 calc PR B 1
C2SA C 0.0571(5) 0.1545(6) 0.5901(4) 0.0746(17) Uiso 0.45 1 d PD B 1
H2SA H 0.0313 0.1093 0.6178 0.090 Uiso 0.45 1 calc PR B 1
C1SB C 0.0209(5) 0.0861(4) 0.6422(4) 0.0370(14) Uiso 0.55 1 d PD B 2
H1SD H -0.0347 0.1054 0.6707 0.055 Uiso 0.55 1 calc PR B 2
H1SE H 0.0765 0.0742 0.6824 0.055 Uiso 0.55 1 calc PR B 2
H1SF H 0.0001 0.0405 0.6117 0.055 Uiso 0.55 1 calc PR B 2
C2SB C 0.0522(4) 0.1441(5) 0.5845(4) 0.0746(17) Uiso 0.55 1 d PD B 2
H2SB H 0.0707 0.1857 0.6240 0.090 Uiso 0.55 1 calc PR B 2

loop_
_atom_site_aniso_label
_atom_site_aniso_U_11
_atom_site_aniso_U_22
_atom_site_aniso_U_33
_atom_site_aniso_U_23
_atom_site_aniso_U_13
_atom_site_aniso_U_12
Co1 0.0173(2) 0.0112(2) 0.0142(2) -0.0002(2) 0.00109(19) 0.0007(2)
Cl1 0.0181(5) 0.0440(6) 0.0396(6) 0.0019(5) 0.0068(4) 0.0048(5)
Cl2 0.0244(6) 0.0432(6) 0.0351(6) 0.0047(5) -0.0089(4) 0.0065(5)
F1 0.0342(12) 0.0178(11) 0.0132(10) -0.0009(8) 0.0057(9) 0.0006(9)
F2 0.0422(13) 0.0159(12) 0.0150(11) 0.0014(9) 0.0024(9) 0.0013(10)
O1 0.0239(14) 0.0243(14) 0.0150(12) 0.0024(11) 0.0040(10) 0.0040(11)
O2 0.0262(14) 0.0234(15) 0.0165(13) 0.0009(11) -0.0019(10) -0.0029(12)
O3 0.0247(14) 0.0178(13) 0.0098(12) -0.0016(10) 0.0036(10) -0.0029(11)
O4 0.0330(15) 0.0157(13) 0.0093(13) 0.0003(10) 0.0015(11) -0.0038(11)
O5 0.0245(14) 0.0141(13) 0.0114(12) -0.0036(10) 0.0042(10) 0.0024(11)
O6 0.0350(15) 0.0143(13) 0.0107(13) 0.0012(10) 0.0029(11) 0.0048(11)
N1 0.0245(17) 0.0178(17) 0.0168(16) -0.0021(13) 0.0021(13) 0.0034(13)
N2 0.0253(17) 0.0167(16) 0.0138(15) 0.0012(13) 0.0000(12) -0.0034(14)
N3 0.0162(16) 0.0165(16) 0.0132(16) -0.0002(13) 0.0028(12) 0.0024(13)
N4 0.0213(17) 0.0133(16) 0.0132(16) 0.0017(12) -0.0001(13) 0.0023(13)
N5 0.0146(16) 0.0128(16) 0.0130(16) -0.0023(12) 0.0024(12) -0.0015(12)
N6 0.0259(18) 0.0148(16) 0.0095(15) 0.0007(12) 0.0030(13) 0.0012(13)
C1 0.0135(19) 0.0160(19) 0.028(2) 0.0011(16) 0.0014(16) -0.0010(15)
C2 0.019(2) 0.0124(19) 0.027(2) 0.0007(16) -0.0056(16) -0.0008(15)
C3 0.0125(18) 0.0117(18) 0.0166(19) -0.0017(15) 0.0023(15) 0.0028(15)
C4 0.0117(18) 0.0107(18) 0.021(2) -0.0014(15) 0.0011(15) 0.0065(15)
C5 0.0141(19) 0.0092(18) 0.0136(18) -0.0002(14) 0.0003(15) -0.0002(14)
C6 0.0124(19) 0.0098(18) 0.0171(19) 0.0016(15) 0.0014(15) -0.0021(14)
C7 0.0149(19) 0.018(2) 0.0157(19) 0.0001(15) 0.0077(15) -0.0019(15)
C8 0.018(2) 0.023(2) 0.020(2) 0.0021(16) 0.0023(16) -0.0018(16)
C9 0.027(2) 0.036(2) 0.015(2) -0.0021(18) 0.0001(16) -0.0100(19)
C10 0.036(2) 0.031(2) 0.016(2) -0.0086(18) 0.0080(18) -0.019(2)
C11 0.036(2) 0.016(2) 0.030(2) -0.0071(18) 0.0155(19) -0.0032(18)
C12 0.0191(19) 0.0168(19) 0.0206(19) -0.0008(17) 0.0023(15) -0.0031(17)
C13 0.018(2) 0.0102(18) 0.0185(19) -0.0045(15) 0.0053(15) -0.0008(15)
C14 0.0139(19) 0.023(2) 0.023(2) -0.0035(16) 0.0039(16) 0.0017(16)
C15 0.015(2) 0.028(2) 0.034(2) -0.0067(18) 0.0071(18) -0.0106(17)
C16 0.035(3) 0.022(2) 0.034(2) 0.0024(18) 0.013(2) -0.0116(19)
C17 0.037(2) 0.021(2) 0.022(2) 0.0065(17) 0.0001(18) -0.0051(18)
C18 0.0184(19) 0.014(2) 0.0208(19) -0.0012(15) 0.0026(15) -0.0012(15)
C19 0.020(2) 0.0087(17) 0.0103(17) -0.0014(14) 0.0001(15) 0.0002(15)
C20 0.022(2) 0.0179(19) 0.0171(18) -0.0042(17) 0.0048(15) 0.0027(17)
C21 0.032(2) 0.018(2) 0.018(2) 0.0034(16) 0.0047(17) -0.0015(17)
C22 0.043(3) 0.018(2) 0.022(2) 0.0098(17) 0.0010(19) 0.0062(19)
C23 0.028(2) 0.029(2) 0.025(2) 0.0079(18) 0.0015(17) 0.0090(19)
C24 0.0205(19) 0.0180(19) 0.0176(18) 0.0031(17) 0.0036(15) -0.0016(18)
C25 0.0145(19) 0.0143(19) 0.0138(18) 0.0001(15) 0.0016(15) 0.0054(15)
C26 0.020(2) 0.017(2) 0.021(2) -0.0026(16) 0.0016(16) -0.0004(16)
C27 0.032(2) 0.013(2) 0.025(2) -0.0031(16) -0.0062(18) 0.0036(17)
C28 0.030(2) 0.022(2) 0.019(2) -0.0089(17) -0.0083(17) 0.0143(18)
C29 0.026(2) 0.039(2) 0.0161(19) 0.003(2) 0.0075(16) 0.011(2)
C30 0.023(2) 0.019(2) 0.019(2) 0.0040(16) 0.0005(16) 0.0012(16)
B1 0.027(2) 0.015(2) 0.018(2) 0.0021(18) 0.0025(18) 0.0016(19)
B2 0.031(3) 0.013(2) 0.013(2) 0.0003(18) -0.0016(18) 0.004(2)
C3S 0.064(4) 0.120(5) 0.077(4) 0.035(4) 0.015(3) 0.033(4)
C4S 0.048(4) 0.096(5) 0.101(5) 0.041(4) 0.020(3) -0.006(3)
C5S 0.051(4) 0.121(5) 0.096(4) 0.008(4) 0.023(3) -0.015(3)
C6S 0.048(4) 0.110(5) 0.152(6) 0.062(4) -0.008(4) 0.019(3)
C7S 0.148(6) 0.126(5) 0.038(3) 0.018(3) 0.025(4) 0.037(5)

loop_
_atom_type_symbol
_atom_type_description
_atom_type_scat_dispersion_real
_atom_type_scat_dispersion_imag
_atom_type_scat_source
C C 0.0033 0.0016 'International Tables Vol C Tables 4.2.6.8 and 6.1.1.4'
H H 0.0000 0.0000 'International Tables Vol C Tables 4.2.6.8 and 6.1.1.4'
B B 0.0013 0.0007 'International Tables Vol C Tables 4.2.6.8 and 6.1.1.4'
N N 0.0061 0.0033 'International Tables Vol C Tables 4.2.6.8 and 6.1.1.4'
O O 0.0106 0.0060 'International Tables Vol C Tables 4.2.6.8 and 6.1.1.4'
F F 0.0171 0.0103 'International Tables Vol C Tables 4.2.6.8 and 6.1.1.4'
Co Co 0.3494 0.9721 'International Tables Vol C Tables 4.2.6.8 and 6.1.1.4'
Cl Cl 0.1484 0.1585 'International Tables Vol C Tables 4.2.6.8 and 6.1.1.4'

loop_
_geom_angle_atom_site_label_1
_geom_angle_atom_site_label_2
_geom_angle_atom_site_label_3
_geom_angle
N4 Co1 N5 152.49(11)
N4 Co1 N6 90.45(11)
N5 Co1 N6 79.36(11)
N4 Co1 N3 79.12(11)
N5 Co1 N3 90.99(11)
N6 Co1 N3 137.03(11)
N4 Co1 N1 119.75(10)
N5 Co1 N1 83.52(10)
N6 Co1 N1 137.05(11)
N3 Co1 N1 81.88(10)
N4 Co1 N2 82.25(11)
N5 Co1 N2 121.25(10)
N6 Co1 N2 83.43(11)
N3 Co1 N2 134.83(11)
N1 Co1 N2 72.46(10)
N1 O1 B1 109.8(2)
N2 O2 B2 109.4(2)
N3 O3 B1 112.8(2)
N4 O4 B2 114.9(2)
N5 O5 B1 114.0(2)
N6 O6 B2 113.8(2)
C1 N1 O1 118.6(3)
C1 N1 Co1 119.3(2)
O1 N1 Co1 121.75(19)
C2 N2 O2 117.6(3)
C2 N2 Co1 118.9(2)
O2 N2 Co1 122.17(19)
C3 N3 O3 117.3(3)
C3 N3 Co1 118.7(2)
O3 N3 Co1 123.52(19)
C4 N4 O4 117.2(3)
C4 N4 Co1 119.7(2)
O4 N4 Co1 122.85(19)
C5 N5 O5 117.3(3)
C5 N5 Co1 118.7(2)
O5 N5 Co1 123.24(19)
C6 N6 O6 117.5(3)
C6 N6 Co1 118.3(2)
O6 N6 Co1 123.60(19)
N1 C1 C2 114.8(3)
N1 C1 Cl1 124.1(3)
C2 C1 Cl1 121.0(3)
N2 C2 C1 113.8(3)
N2 C2 Cl2 124.2(3)
C1 C2 Cl2 122.0(3)
N3 C3 C4 111.7(3)
N3 C3 C7 124.0(3)
C4 C3 C7 124.3(3)
N4 C4 C3 110.7(3)
N4 C4 C13 124.9(3)
C3 C4 C13 124.5(3)
N5 C5 C6 111.3(3)
N5 C5 C19 126.0(3)
C6 C5 C19 122.7(3)
N6 C6 C5 112.0(3)
N6 C6 C25 123.1(3)
C5 C6 C25 124.8(3)
C12 C7 C8 119.7(3)
C12 C7 C3 120.7(3)
C8 C7 C3 119.7(3)
C9 C8 C7 119.9(3)
C9 C8 H8A 120.0
C7 C8 H8A 120.0
C8 C9 C10 120.2(3)
C8 C9 H9A 119.9
C10 C9 H9A 119.9
C9 C10 C11 120.0(3)
C9 C10 H10A 120.0
C11 C10 H10A 120.0
C10 C11 C12 120.5(3)
C10 C11 H11A 119.8
C12 C11 H11A 119.8
C7 C12 C11 119.8(3)
C7 C12 H12A 120.1
C11 C12 H12A 120.1
C14 C13 C18 118.9(3)
C14 C13 C4 120.3(3)
C18 C13 C4 120.7(3)
C13 C14 C15 119.7(3)
C13 C14 H14A 120.2
C15 C14 H14A 120.2
C16 C15 C14 120.8(3)
C16 C15 H15A 119.6
C14 C15 H15A 119.6
C17 C16 C15 119.7(3)
C17 C16 H16A 120.1
C15 C16 H16A 120.1
C16 C17 C18 120.0(3)
C16 C17 H17A 120.0
C18 C17 H17A 120.0
C17 C18 C13 120.8(3)
C17 C18 H18A 119.6
C13 C18 H18A 119.6
C24 C19 C20 118.5(3)
C24 C19 C5 119.3(3)
C20 C19 C5 122.1(3)
C21 C20 C19 120.8(3)
C21 C20 H20A 119.6
C19 C20 H20A 119.6
C20 C21 C22 119.8(3)
C20 C21 H21A 120.1
C22 C21 H21A 120.1
C21 C22 C23 120.0(3)
C21 C22 H22A 120.0
C23 C22 H22A 120.0
C24 C23 C22 119.7(3)
C24 C23 H23A 120.2
C22 C23 H23A 120.2
C23 C24 C19 121.1(3)
C23 C24 H24A 119.5
C19 C24 H24A 119.5
C26 C25 C30 119.8(3)
C26 C25 C6 120.6(3)
C30 C25 C6 119.6(3)
C27 C26 C25 119.8(3)
C27 C26 H26A 120.1
C25 C26 H26A 120.1
C26 C27 C28 120.5(3)
C26 C27 H27A 119.8
C28 C27 H27A 119.8
C29 C28 C27 120.5(3)
C29 C28 H28A 119.8
C27 C28 H28A 119.8
C28 C29 C30 120.2(3)
C28 C29 H29A 119.9
C30 C29 H29A 119.9
C29 C30 C25 119.3(3)
C29 C30 H30A 120.4
C25 C30 H30A 120.4
F1 B1 O3 107.5(3)
F1 B1 O5 107.3(3)
O3 B1 O5 112.4(3)
F1 B1 O1 106.0(3)
O3 B1 O1 111.8(3)
O5 B1 O1 111.4(3)
F2 B2 O6 107.1(3)
F2 B2 O2 107.3(3)
O6 B2 O2 113.0(3)
F2 B2 O4 107.5(3)
O6 B2 O4 111.6(3)
O2 B2 O4 110.1(3)
C4S C3S C2SB 129.3(5)
C4S C3S C2SA 124.8(6)
C2SB C3S C2SA 8.1(7)
C4S C3S H3SA 106.1
C2SB C3S H3SA 108.8
C2SA C3S H3SA 106.1
C4S C3S H3SB 106.1
C2SB C3S H3SB 98.0
C2SA C3S H3SB 106.1
H3SA C3S H3SB 106.3
C3S C4S C7S 124.0(5)
C3S C4S C5S 111.0(4)
C7S C4S C5S 114.0(4)
C3S C4S H4SA 101.2
C7S C4S H4SA 101.2
C5S C4S H4SA 101.2
C4S C5S H5SA 109.5
C4S C5S H5SB 109.5
H5SA C5S H5SB 109.5
C4S C5S H5SC 109.5
H5SA C5S H5SC 109.5
H5SB C5S H5SC 109.5
C2SB C6S C2SA 8.2(7)
C2SB C6S H6SA 110.5
C2SA C6S H6SA 108.4
C2SB C6S H6SB 115.5
C2SA C6S H6SB 110.0
H6SA C6S H6SB 109.5
C2SB C6S H6SC 102.1
C2SA C6S H6SC 110.0
H6SA C6S H6SC 109.5
H6SB C6S H6SC 109.5
C4S C7S H7SA 109.5
C4S C7S H7SB 109.5
H7SA C7S H7SB 109.5
C4S C7S H7SC 109.5
H7SA C7S H7SC 109.5
H7SB C7S H7SC 109.5
C1SA C2SA C6S 107.8(6)
C1SA C2SA C3S 111.5(7)
C6S C2SA C3S 113.4(5)
C1SA C2SA H2SA 108.0
C6S C2SA H2SA 108.0
C3S C2SA H2SA 108.0
C2SB C1SB H1SD 109.5
C2SB C1SB H1SE 109.5
H1SD C1SB H1SE 109.5
C2SB C1SB H1SF 109.5
H1SD C1SB H1SF 109.5
H1SE C1SB H1SF 109.5
C1SB C2SB C6S 119.4(5)
C1SB C2SB C3S 116.2(5)
C6S C2SB C3S 116.0(5)
C1SB C2SB H2SB 99.7
C6S C2SB H2SB 99.7
C3S C2SB H2SB 99.7

loop_
_geom_bond_atom_site_label_1
_geom_bond_atom_site_label_2
_geom_bond_distance
Co1 N4 1.886(3)
Co1 N5 1.890(3)
Co1 N6 1.900(3)
Co1 N3 1.904(3)
Co1 N1 2.132(3)
Co1 N2 2.142(3)
Cl1 C1 1.703(3)
Cl2 C2 1.693(3)
F1 B1 1.370(4)
F2 B2 1.358(4)
O1 N1 1.358(3)
O1 B1 1.500(4)
O2 N2 1.362(3)
O2 B2 1.492(4)
O3 N3 1.374(3)
O3 B1 1.477(4)
O4 N4 1.365(3)
O4 B2 1.494(4)
O5 N5 1.366(3)
O5 B1 1.481(4)
O6 N6 1.367(3)
O6 B2 1.471(4)
N1 C1 1.275(4)
N2 C2 1.286(4)
N3 C3 1.311(4)
N4 C4 1.318(4)
N5 C5 1.311(3)
N6 C6 1.306(4)
C1 C2 1.467(4)
C3 C4 1.462(4)
C3 C7 1.481(4)
C4 C13 1.473(4)
C5 C6 1.451(4)
C5 C19 1.467(4)
C6 C25 1.482(4)
C7 C12 1.384(4)
C7 C8 1.405(4)
C8 C9 1.380(4)
C8 H8A 0.9500
C9 C10 1.382(4)
C9 H9A 0.9500
C10 C11 1.385(5)
C10 H10A 0.9500
C11 C12 1.386(4)
C11 H11A 0.9500
C12 H12A 0.9500
C13 C14 1.386(4)
C13 C18 1.399(4)
C14 C15 1.392(4)
C14 H14A 0.9500
C15 C16 1.382(4)
C15 H15A 0.9500
C16 C17 1.376(4)
C16 H16A 0.9500
C17 C18 1.383(4)
C17 H17A 0.9500
C18 H18A 0.9500
C19 C24 1.391(4)
C19 C20 1.395(4)
C20 C21 1.377(4)
C20 H20A 0.9500
C21 C22 1.380(4)
C21 H21A 0.9500
C22 C23 1.396(4)
C22 H22A 0.9500
C23 C24 1.371(4)
C23 H23A 0.9500
C24 H24A 0.9500
C25 C26 1.395(4)
C25 C30 1.403(4)
C26 C27 1.374(4)
C26 H26A 0.9500
C27 C28 1.384(4)
C27 H27A 0.9500
C28 C29 1.374(4)
C28 H28A 0.9500
C29 C30 1.393(4)
C29 H29A 0.9500
C30 H30A 0.9500
C3S C4S 1.418(6)
C3S C2SB 1.499(5)
C3S C2SA 1.522(5)
C3S H3SA 0.9900
C3S H3SB 0.9900
C4S C7S 1.448(6)
C4S C5S 1.540(6)
C4S H4SA 1.0000
C5S H5SA 0.9800
C5S H5SB 0.9800
C5S H5SC 0.9800
C6S C2SB 1.494(4)
C6S C2SA 1.515(5)
C6S H6SA 0.9600
C6S H6SB 0.9599
C6S H6SC 0.9600
C7S H7SA 0.9800
C7S H7SB 0.9800
C7S H7SC 0.9800
C1SA C2SA 1.503(5)
C1SA H1SA 0.9800
C1SA H1SB 0.9800
C1SA H1SC 0.9800
C2SA H2SA 1.0000
C1SB C2SB 1.482(5)
C1SB H1SD 0.9800
C1SB H1SE 0.9800
C1SB H1SF 0.9800
C2SB H2SB 1.0000

loop_
_geom_torsion_atom_site_label_1
_geom_torsion_atom_site_label_2
_geom_torsion_atom_site_label_3
_geom_torsion_atom_site_label_4
_geom_torsion
B1 O1 N1 C1 -172.4(3)
B1 O1 N1 Co1 0.7(3)
N4 Co1 N1 C1 -68.4(3)
N5 Co1 N1 C1 127.2(3)
N6 Co1 N1 C1 60.4(3)
N3 Co1 N1 C1 -140.9(3)
N2 Co1 N1 C1 1.5(2)
N4 Co1 N1 O1 118.6(2)
N5 Co1 N1 O1 -45.8(2)
N6 Co1 N1 O1 -112.6(2)
N3 Co1 N1 O1 46.1(2)
N2 Co1 N1 O1 -171.5(2)
B2 O2 N2 C2 -164.6(3)
B2 O2 N2 Co1 2.1(3)
N4 Co1 N2 C2 118.3(3)
N5 Co1 N2 C2 -77.1(3)
N6 Co1 N2 C2 -150.4(3)
N3 Co1 N2 C2 52.1(3)
N1 Co1 N2 C2 -6.4(2)
N4 Co1 N2 O2 -48.3(2)
N5 Co1 N2 O2 116.4(2)
N6 Co1 N2 O2 43.1(2)
N3 Co1 N2 O2 -114.5(2)
N1 Co1 N2 O2 -172.9(2)
B1 O3 N3 C3 -162.4(3)
B1 O3 N3 Co1 9.3(3)
N4 Co1 N3 C3 -1.6(2)
N5 Co1 N3 C3 -155.8(2)
N6 Co1 N3 C3 -80.4(3)
N1 Co1 N3 C3 120.9(2)
N2 Co1 N3 C3 65.8(3)
N4 Co1 N3 O3 -173.2(2)
N5 Co1 N3 O3 32.6(2)
N6 Co1 N3 O3 108.0(2)
N1 Co1 N3 O3 -50.7(2)
N2 Co1 N3 O3 -105.9(2)
B2 O4 N4 C4 -177.5(3)
B2 O4 N4 Co1 -3.2(3)
N5 Co1 N4 C4 70.1(4)
N6 Co1 N4 C4 137.5(2)
N3 Co1 N4 C4 -0.6(2)
N1 Co1 N4 C4 -74.6(3)
N2 Co1 N4 C4 -139.2(2)
N5 Co1 N4 O4 -104.1(3)
N6 Co1 N4 O4 -36.7(2)
N3 Co1 N4 O4 -174.8(2)
N1 Co1 N4 O4 111.2(2)
N2 Co1 N4 O4 46.6(2)
B1 O5 N5 C5 -172.7(3)
B1 O5 N5 Co1 -2.9(3)
N4 Co1 N5 C5 65.7(4)
N6 Co1 N5 C5 -4.2(2)
N3 Co1 N5 C5 133.6(2)
N1 Co1 N5 C5 -144.7(2)
N2 Co1 N5 C5 -79.7(3)
N4 Co1 N5 O5 -104.0(3)
N6 Co1 N5 O5 -173.9(2)
N3 Co1 N5 O5 -36.1(2)
N1 Co1 N5 O5 45.7(2)
N2 Co1 N5 O5 110.6(2)
B2 O6 N6 C6 -164.3(3)
B2 O6 N6 Co1 6.2(4)
N4 Co1 N6 C6 -154.0(3)
N5 Co1 N6 C6 0.3(2)
N3 Co1 N6 C6 -79.6(3)
N1 Co1 N6 C6 68.6(3)
N2 Co1 N6 C6 123.9(3)
N4 Co1 N6 O6 35.6(2)
N5 Co1 N6 O6 -170.1(2)
N3 Co1 N6 O6 110.0(2)
N1 Co1 N6 O6 -101.8(2)
N2 Co1 N6 O6 -46.5(2)
O1 N1 C1 C2 176.1(3)
Co1 N1 C1 C2 2.8(4)
O1 N1 C1 Cl1 -1.7(4)
Co1 N1 C1 Cl1 -174.99(16)
O2 N2 C2 C1 176.8(3)
Co1 N2 C2 C1 9.7(4)
O2 N2 C2 Cl2 -1.0(4)
Co1 N2 C2 Cl2 -168.19(17)
N1 C1 C2 N2 -8.1(4)
Cl1 C1 C2 N2 169.8(2)
N1 C1 C2 Cl2 169.8(2)
Cl1 C1 C2 Cl2 -12.3(4)
O3 N3 C3 C4 175.3(2)
Co1 N3 C3 C4 3.2(3)
O3 N3 C3 C7 -4.1(4)
Co1 N3 C3 C7 -176.2(2)
O4 N4 C4 C3 176.8(2)
Co1 N4 C4 C3 2.3(3)
O4 N4 C4 C13 -3.5(4)
Co1 N4 C4 C13 -178.0(2)
N3 C3 C4 N4 -3.4(4)
C7 C3 C4 N4 176.0(3)
N3 C3 C4 C13 176.9(3)
C7 C3 C4 C13 -3.7(5)
O5 N5 C5 C6 177.1(2)
Co1 N5 C5 C6 6.8(3)
O5 N5 C5 C19 -1.6(5)
Co1 N5 C5 C19 -171.9(2)
O6 N6 C6 C5 174.1(2)
Co1 N6 C6 C5 3.1(4)
O6 N6 C6 C25 -4.1(5)
Co1 N6 C6 C25 -175.1(2)
N5 C5 C6 N6 -6.1(4)
C19 C5 C6 N6 172.6(3)
N5 C5 C6 C25 172.0(3)
C19 C5 C6 C25 -9.2(5)
N3 C3 C7 C12 122.1(3)
C4 C3 C7 C12 -57.2(4)
N3 C3 C7 C8 -59.4(4)
C4 C3 C7 C8 121.3(3)
C12 C7 C8 C9 1.1(5)
C3 C7 C8 C9 -177.4(3)
C7 C8 C9 C10 -2.4(5)
C8 C9 C10 C11 1.8(5)
C9 C10 C11 C12 0.3(5)
C8 C7 C12 C11 0.9(5)
C3 C7 C12 C11 179.4(3)
C10 C11 C12 C7 -1.6(5)
N4 C4 C13 C14 141.1(3)
C3 C4 C13 C14 -39.3(5)
N4 C4 C13 C18 -41.1(5)
C3 C4 C13 C18 138.6(3)
C18 C13 C14 C15 0.3(4)
C4 C13 C14 C15 178.2(3)
C13 C14 C15 C16 -0.9(5)
C14 C15 C16 C17 1.3(5)
C15 C16 C17 C18 -1.1(5)
C16 C17 C18 C13 0.5(5)
C14 C13 C18 C17 -0.1(5)
C4 C13 C18 C17 -178.0(3)
N5 C5 C19 C24 133.6(3)
C6 C5 C19 C24 -45.0(4)
N5 C5 C19 C20 -50.2(5)
C6 C5 C19 C20 131.2(3)
C24 C19 C20 C21 1.2(5)
C5 C19 C20 C21 -175.1(3)
C19 C20 C21 C22 -0.3(5)
C20 C21 C22 C23 -1.0(5)
C21 C22 C23 C24 1.4(5)
C22 C23 C24 C19 -0.5(5)
C20 C19 C24 C23 -0.8(5)
C5 C19 C24 C23 175.6(3)
N6 C6 C25 C26 130.5(3)
C5 C6 C25 C26 -47.4(5)
N6 C6 C25 C30 -49.8(5)
C5 C6 C25 C30 132.2(3)
C30 C25 C26 C27 0.3(5)
C6 C25 C26 C27 179.9(3)
C25 C26 C27 C28 0.3(5)
C26 C27 C28 C29 -0.7(5)
C27 C28 C29 C30 0.5(5)
C28 C29 C30 C25 0.1(5)
C26 C25 C30 C29 -0.5(5)
C6 C25 C30 C29 179.9(3)
N3 O3 B1 F1 178.7(2)
N3 O3 B1 O5 -63.4(3)
N3 O3 B1 O1 62.8(3)
N5 O5 B1 F1 178.4(2)
N5 O5 B1 O3 60.4(3)
N5 O5 B1 O1 -66.0(3)
N1 O1 B1 F1 178.9(2)
N1 O1 B1 O3 -64.2(3)
N1 O1 B1 O5 62.5(3)
N6 O6 B2 F2 -178.1(2)
N6 O6 B2 O2 64.0(3)
N6 O6 B2 O4 -60.7(4)
N2 O2 B2 F2 178.1(2)
N2 O2 B2 O6 -64.1(3)
N2 O2 B2 O4 61.4(3)
N4 O4 B2 F2 176.9(2)
N4 O4 B2 O6 59.7(3)
N4 O4 B2 O2 -66.6(3)
C2SB C3S C4S C7S -56.6(10)
C2SA C3S C4S C7S -65.1(9)
C2SB C3S C4S C5S 161.9(7)
C2SA C3S C4S C5S 153.4(5)
C2SB C6S C2SA C1SA -162(3)
C2SB C6S C2SA C3S 75(2)
C4S C3S C2SA C1SA -70.9(8)
C2SB C3S C2SA C1SA 163(3)
C4S C3S C2SA C6S 51.0(10)
C2SB C3S C2SA C6S -75(2)
C2SA C6S C2SB C1SB 120(2)
C2SA C6S C2SB C3S -93(2)
C4S C3S C2SB C1SB -178.7(6)
C2SA C3S C2SB C1SB -119(2)
C4S C3S C2SB C6S 33.2(12)
C2SA C3S C2SB C6S 93(2)
